data_7011564
loop_
_publ_author_name
'Lazzaro, Antonio'
'Vertuani, Gianni'
'Bergamini, Paola'
'Mantovani, Nicoletta'
'Marchi, Andrea'
'Marvelli, Lorenza'
'Rossi, Roberto'
'Bertolasi, Valerio'
'Ferretti, Valeria'

_publ_section_title
;
 Synthesis, characterization, properties and structures of
 rhenium-(ii), -(iii), and -(v) complexes containing amino acids
 conjugated with a 2-aminothiazole ligand
;
_journal_issue 14
_journal_name_full 'Journal of the Chemical Society, Dalton Transactions'
_journal_page_first 2843
_journal_paper_doi 10.1039/b201609p
_journal_year 2002
_chemical_formula_moiety 'C53 H42 Cl N4 O2 P2 Re S'
_chemical_formula_sum 'C53 H42 Cl N4 O2 P2 Re S'
_chemical_formula_weight 1082.56
_chemical_name_systematic
; 
? 
;
_space_group_IT_number 14
_symmetry_cell_setting monoclinic
_symmetry_space_group_name_Hall '-P 2yn'
_symmetry_space_group_name_H-M 'P 1 21/n 1'
_atom_sites_solution_hydrogens geom
_atom_sites_solution_primary direct
_atom_sites_solution_secondary difmap
_audit_creation_method SHELXL-97
_cell_angle_alpha 90.00
_cell_angle_beta 108.7751(11)
_cell_angle_gamma 90.00
_cell_formula_units_Z 4
_cell_length_a 20.8074(6)
_cell_length_b 9.9213(2)
_cell_length_c 23.4766(8)
_cell_measurement_reflns_used 29480
_cell_measurement_temperature 293(2)
_cell_measurement_theta_max 27.88
_cell_measurement_theta_min 2.07
_cell_volume 4588.5(2)
_computing_cell_refinement 'Denzo-SMN (Otwinowski & Minor, 1997'
_computing_data_collection 'Kappa CCD server software, 1997'
_computing_data_reduction Denzo-SMN
_computing_molecular_graphics 'ORTEP II (Johnson, 1976)'
_computing_publication_material 'SHELXL-97 (Sheldrick, 1997)'
_computing_structure_refinement 'SHELXL-97 (Sheldrick, 1997)'
_computing_structure_solution 'SIR92 (Altomare et al., 1994)'
_diffrn_ambient_temperature 293(2)
_diffrn_measured_fraction_theta_full 0.994
_diffrn_measured_fraction_theta_max 0.994
_diffrn_measurement_device_type 'Nonius Kappa CCD'
_diffrn_measurement_method '\f scans and \w scans'
_diffrn_radiation_monochromator graphite
_diffrn_radiation_source 'fine-focus sealed tube'
_diffrn_radiation_type MoK\a
_diffrn_radiation_wavelength 0.71070
_diffrn_reflns_av_R_equivalents 0.055
_diffrn_reflns_av_sigmaI/netI 0.0659
_diffrn_reflns_limit_h_max 27
_diffrn_reflns_limit_h_min 0
_diffrn_reflns_limit_k_max 13
_diffrn_reflns_limit_k_min 0
_diffrn_reflns_limit_l_max 29
_diffrn_reflns_limit_l_min -30
_diffrn_reflns_number 29480
_diffrn_reflns_theta_full 27.88
_diffrn_reflns_theta_max 27.88
_diffrn_reflns_theta_min 2.07
_exptl_absorpt_coefficient_mu 2.869
_exptl_absorpt_correction_T_max 0.94
_exptl_absorpt_correction_T_min 0.70
_exptl_absorpt_correction_type empirical
_exptl_absorpt_process_details
; 
SORTAV (R.H. Blessing, Acta Crystallogr., 1995, A51, 33)
;
_exptl_crystal_colour green
_exptl_crystal_density_diffrn 1.567
_exptl_crystal_density_method 'not measured'
_exptl_crystal_description plate
_exptl_crystal_F_000 2168
_exptl_crystal_size_max 0.26
_exptl_crystal_size_mid 0.11
_exptl_crystal_size_min 0.02
_refine_diff_density_max 1.334
_refine_diff_density_min -0.924
_refine_diff_density_rms 0.122
_refine_ls_extinction_method none
_refine_ls_goodness_of_fit_ref 1.181
_refine_ls_hydrogen_treatment noref
_refine_ls_matrix_type full
_refine_ls_number_parameters 577
_refine_ls_number_reflns 10883
_refine_ls_number_restraints 0
_refine_ls_restrained_S_all 1.181
_refine_ls_R_factor_all 0.0961
_refine_ls_R_factor_gt 0.0590
_refine_ls_shift/su_max 0.025
_refine_ls_shift/su_mean 0.006
_refine_ls_structure_factor_coef Fsqd
_refine_ls_weighting_details 'calc w=1/[\s^2^(Fo^2^)+(0.0303P)^2^+13.0693P] where P=(Fo^2^+2Fc^2^)/3'
_refine_ls_weighting_scheme calc
_refine_ls_wR_factor_gt 0.1038
_refine_ls_wR_factor_ref 0.1209
_reflns_number_gt 8217
_reflns_number_total 10883
_reflns_threshold_expression I>2sigma(I)
_cod_data_source_file b201609p.txt
_cod_data_source_block (11)
_cod_depositor_comments
;
The following automatic conversions were performed:
'_symmetry_cell_setting' value 'Monoclinic' changed to 'monoclinic'
according to '/home/saulius/struct/CIF-dictionaries/cif_core.dic'
dictionary named 'cif_core.dic' version 2.4.1 from 2010-06-29.

Automatic conversion script
Id: cif_fix_enum 1527 2010-12-29 10:47:43Z saulius 
;
_cod_original_cell_volume 4588.4(2)
_cod_original_sg_symbol_H-M P21/n
_cod_database_code 7011564

loop_
_symmetry_equiv_pos_as_xyz
'x, y, z'
'-x+1/2, y+1/2, -z+1/2'
'-x, -y, -z'
'x-1/2, -y-1/2, z-1/2'

loop_
_atom_site_label
_atom_site_type_symbol
_atom_site_fract_x
_atom_site_fract_y
_atom_site_fract_z
_atom_site_U_iso_or_equiv
_atom_site_adp_type
_atom_site_occupancy
_atom_site_symmetry_multiplicity
_atom_site_calc_flag
_atom_site_refinement_flags
_atom_site_disorder_assembly
_atom_site_disorder_group
Re1 Re 0.249145(12) 0.07869(2) -0.014201(11) 0.03462(8) Uani 1 1 d . . .
Cl1 Cl 0.32876(9) 0.22130(17) -0.04260(9) 0.0554(4) Uani 1 1 d . . .
S1 S 0.15158(10) -0.32416(18) 0.01372(10) 0.0600(5) Uani 1 1 d . . .
P1 P 0.16991(8) 0.09928(15) -0.11854(7) 0.0376(4) Uani 1 1 d . . .
P2 P 0.32904(8) 0.06146(15) 0.08917(8) 0.0394(4) Uani 1 1 d . . .
O1 O 0.2991(2) -0.0718(4) -0.0423(2) 0.0423(10) Uani 1 1 d . . .
O2 O 0.0741(3) 0.2400(6) -0.0031(3) 0.0782(17) Uani 1 1 d . . .
N1 N 0.1923(2) -0.0862(5) 0.0011(2) 0.0383(11) Uani 1 1 d . . .
N2 N 0.2615(3) -0.2735(5) -0.0144(2) 0.0449(13) Uani 1 1 d . . .
N3 N 0.2078(3) 0.2005(5) 0.0149(2) 0.0397(12) Uani 1 1 d . . .
N4 N 0.1865(3) 0.2890(5) 0.0444(3) 0.0484(14) Uani 1 1 d . . .
C1 C 0.1321(3) -0.0730(7) 0.0146(3) 0.0481(16) Uani 1 1 d . . .
H1 H 0.1130 0.0103 0.0177 0.058 Uiso 1 1 calc R . .
C2 C 0.1037(4) -0.1903(7) 0.0228(3) 0.0561(19) Uani 1 1 d . . .
H2 H 0.0637 -0.1976 0.0321 0.067 Uiso 1 1 calc R . .
C3 C 0.2089(3) -0.2151(6) -0.0014(3) 0.0433(15) Uani 1 1 d . . .
C4 C 0.3021(3) -0.2021(6) -0.0348(3) 0.0399(14) Uani 1 1 d . . .
C5 C 0.3554(3) -0.2716(6) -0.0525(3) 0.0481(16) Uani 1 1 d . . .
C6 C 0.3667(4) -0.4092(7) -0.0423(4) 0.062(2) Uani 1 1 d . . .
H6 H 0.3399 -0.4583 -0.0249 0.074 Uiso 1 1 calc R . .
C7 C 0.4173(4) -0.4728(8) -0.0578(5) 0.081(3) Uani 1 1 d . . .
H7 H 0.4251 -0.5644 -0.0502 0.097 Uiso 1 1 calc R . .
C8 C 0.4563(5) -0.4020(9) -0.0844(5) 0.088(3) Uani 1 1 d . . .
H8 H 0.4906 -0.4457 -0.0946 0.105 Uiso 1 1 calc R . .
C9 C 0.4453(4) -0.2665(9) -0.0961(5) 0.088(3) Uani 1 1 d . . .
H9 H 0.4718 -0.2191 -0.1146 0.105 Uiso 1 1 calc R . .
C10 C 0.3947(4) -0.2010(7) -0.0803(4) 0.066(2) Uani 1 1 d . . .
H10 H 0.3871 -0.1095 -0.0883 0.079 Uiso 1 1 calc R . .
C11 C 0.1182(3) 0.2991(6) 0.0359(3) 0.0471(16) Uani 1 1 d . . .
C12 C 0.1020(3) 0.3910(6) 0.0797(3) 0.0423(15) Uani 1 1 d . . .
C13 C 0.1493(4) 0.4310(7) 0.1330(3) 0.0536(17) Uani 1 1 d . . .
H13 H 0.1944 0.4042 0.1423 0.064 Uiso 1 1 calc R . .
C14 C 0.1295(4) 0.5112(8) 0.1726(4) 0.068(2) Uani 1 1 d . . .
H14 H 0.1610 0.5355 0.2092 0.082 Uiso 1 1 calc R . .
C15 C 0.0642(5) 0.5549(8) 0.1583(4) 0.068(2) Uani 1 1 d . . .
H15 H 0.0519 0.6111 0.1848 0.082 Uiso 1 1 calc R . .
C16 C 0.0169(4) 0.5177(8) 0.1063(4) 0.067(2) Uani 1 1 d . . .
H16 H -0.0275 0.5484 0.0968 0.081 Uiso 1 1 calc R . .
C17 C 0.0353(4) 0.4336(7) 0.0673(4) 0.0551(17) Uani 1 1 d . . .
H17 H 0.0025 0.4051 0.0321 0.066 Uiso 1 1 calc R . .
C18 C 0.1461(3) 0.2714(6) -0.1442(3) 0.0431(15) Uani 1 1 d . . .
C19 C 0.1746(3) 0.3835(6) -0.1096(3) 0.0465(16) Uani 1 1 d . . .
H19 H 0.2048 0.3716 -0.0710 0.056 Uiso 1 1 calc R . .
C20 C 0.1585(4) 0.5121(7) -0.1321(4) 0.059(2) Uani 1 1 d . . .
H20 H 0.1784 0.5861 -0.1088 0.070 Uiso 1 1 calc R . .
C21 C 0.1136(5) 0.5308(8) -0.1883(4) 0.071(2) Uani 1 1 d . . .
H21 H 0.1037 0.6178 -0.2034 0.085 Uiso 1 1 calc R . .
C22 C 0.0826(4) 0.4221(8) -0.2231(4) 0.070(2) Uani 1 1 d . . .
H22 H 0.0506 0.4358 -0.2608 0.084 Uiso 1 1 calc R . .
C23 C 0.0994(4) 0.2932(7) -0.2016(3) 0.0593(19) Uani 1 1 d . . .
H23 H 0.0795 0.2198 -0.2255 0.071 Uiso 1 1 calc R . .
C24 C 0.0882(3) 0.0172(6) -0.1297(3) 0.0427(15) Uani 1 1 d . . .
C25 C 0.0341(3) 0.0873(8) -0.1224(3) 0.0550(17) Uani 1 1 d . . .
H25 H 0.0380 0.1791 -0.1140 0.066 Uiso 1 1 calc R . .
C26 C -0.0260(4) 0.0214(9) -0.1275(3) 0.063(2) Uani 1 1 d . . .
H26 H -0.0618 0.0692 -0.1218 0.075 Uiso 1 1 calc R . .
C27 C -0.0335(4) -0.1112(9) -0.1406(4) 0.078(3) Uani 1 1 d . . .
H27 H -0.0750 -0.1539 -0.1465 0.094 Uiso 1 1 calc R . .
C28 C 0.0210(5) -0.1812(9) -0.1450(5) 0.101(4) Uani 1 1 d . . .
H28 H 0.0173 -0.2736 -0.1518 0.121 Uiso 1 1 calc R . .
C29 C 0.0817(5) -0.1175(7) -0.1396(5) 0.084(3) Uani 1 1 d . . .
H29 H 0.1182 -0.1673 -0.1427 0.100 Uiso 1 1 calc R . .
C30 C 0.1973(4) 0.0280(7) -0.1783(3) 0.0504(17) Uani 1 1 d . . .
C31 C 0.1526(7) -0.0193(14) -0.2297(5) 0.124(4) Uani 1 1 d . . .
H31 H 0.1059 -0.0084 -0.2397 0.149 Uiso 1 1 calc R . .
C32 C 0.1842(13) -0.088(2) -0.2672(11) 0.35(2) Uani 1 1 d . . .
H32 H 0.1611 -0.1624 -0.2882 0.425 Uiso 1 1 calc R . .
C33 C 0.2332(9) -0.063(2) -0.2742(5) 0.189(10) Uani 1 1 d . . .
H33 H 0.2398 -0.0669 -0.3115 0.227 Uiso 1 1 calc R . .
C34 C 0.2830(10) -0.024(2) -0.2223(10) 0.207(9) Uani 1 1 d . . .
H34 H 0.3285 -0.0336 -0.2191 0.248 Uiso 1 1 calc R . .
C35 C 0.2647(6) 0.0321(14) -0.1723(6) 0.127(5) Uani 1 1 d . . .
H35 H 0.2968 0.0683 -0.1384 0.152 Uiso 1 1 calc R . .
C36 C 0.3616(3) 0.2231(6) 0.1258(3) 0.0454(15) Uani 1 1 d . . .
C37 C 0.4032(4) 0.2248(8) 0.1847(3) 0.063(2) Uani 1 1 d . . .
H37 H 0.4156 0.1440 0.2055 0.075 Uiso 1 1 calc R . .
C38 C 0.4268(4) 0.3463(9) 0.2137(4) 0.075(2) Uani 1 1 d . . .
H38 H 0.4548 0.3466 0.2536 0.090 Uiso 1 1 calc R . .
C39 C 0.4087(5) 0.4650(8) 0.1833(4) 0.074(2) Uani 1 1 d . . .
H39 H 0.4240 0.5461 0.2028 0.088 Uiso 1 1 calc R . .
C40 C 0.3690(5) 0.4656(8) 0.1253(4) 0.074(2) Uani 1 1 d . . .
H40 H 0.3578 0.5470 0.1048 0.089 Uiso 1 1 calc R . .
C41 C 0.3444(4) 0.3444(7) 0.0957(4) 0.0573(19) Uani 1 1 d . . .
H41 H 0.3166 0.3455 0.0558 0.069 Uiso 1 1 calc R . .
C42 C 0.4060(3) -0.0412(6) 0.1036(3) 0.0457(16) Uani 1 1 d . . .
C43 C 0.4383(4) -0.0395(7) 0.0603(4) 0.0566(19) Uani 1 1 d . . .
H43 H 0.4199 0.0099 0.0251 0.068 Uiso 1 1 calc R . .
C44 C 0.4979(4) -0.1113(9) 0.0693(5) 0.075(2) Uani 1 1 d . . .
H44 H 0.5191 -0.1110 0.0399 0.090 Uiso 1 1 calc R . .
C45 C 0.5257(4) -0.1826(8) 0.1213(5) 0.075(3) Uani 1 1 d . . .
H45 H 0.5660 -0.2299 0.1273 0.090 Uiso 1 1 calc R . .
C46 C 0.4950(4) -0.1845(8) 0.1640(4) 0.072(2) Uani 1 1 d . . .
H46 H 0.5145 -0.2330 0.1992 0.086 Uiso 1 1 calc R . .
C47 C 0.4346(4) -0.1148(7) 0.1560(4) 0.0598(19) Uani 1 1 d . . .
H47 H 0.4136 -0.1175 0.1855 0.072 Uiso 1 1 calc R . .
C48 C 0.2856(3) -0.0081(7) 0.1379(3) 0.0491(17) Uani 1 1 d . . .
C49 C 0.2516(4) 0.0718(9) 0.1669(3) 0.063(2) Uani 1 1 d . . .
H49 H 0.2547 0.1651 0.1647 0.076 Uiso 1 1 calc R . .
C50 C 0.2126(4) 0.0165(12) 0.1994(4) 0.083(3) Uani 1 1 d . . .
H50 H 0.1901 0.0720 0.2187 0.099 Uiso 1 1 calc R . .
C51 C 0.2079(5) -0.1220(14) 0.2026(4) 0.095(4) Uani 1 1 d . . .
H51 H 0.1831 -0.1605 0.2251 0.114 Uiso 1 1 calc R . .
C52 C 0.2393(5) -0.2017(12) 0.1730(5) 0.097(4) Uani 1 1 d . . .
H52 H 0.2347 -0.2948 0.1746 0.117 Uiso 1 1 calc R . .
C53 C 0.2779(4) -0.1492(8) 0.1407(3) 0.065(2) Uani 1 1 d . . .
H53 H 0.2989 -0.2063 0.1207 0.078 Uiso 1 1 calc R . .

loop_
_atom_site_aniso_label
_atom_site_aniso_U_11
_atom_site_aniso_U_22
_atom_site_aniso_U_33
_atom_site_aniso_U_23
_atom_site_aniso_U_13
_atom_site_aniso_U_12
Re1 0.03364(13) 0.03368(12) 0.03943(14) 0.00106(11) 0.01581(10) -0.00263(10)
Cl1 0.0511(10) 0.0469(9) 0.0778(13) 0.0095(8) 0.0341(9) -0.0060(7)
S1 0.0677(12) 0.0480(10) 0.0770(14) -0.0044(9) 0.0410(11) -0.0227(8)
P1 0.0392(9) 0.0366(8) 0.0402(9) 0.0001(7) 0.0169(7) -0.0003(6)
P2 0.0363(8) 0.0384(8) 0.0431(10) 0.0003(7) 0.0122(7) -0.0051(6)
O1 0.045(2) 0.036(2) 0.053(3) 0.0028(19) 0.026(2) 0.0008(18)
O2 0.050(3) 0.093(4) 0.086(4) -0.041(3) 0.014(3) 0.001(3)
N1 0.039(3) 0.042(3) 0.037(3) -0.002(2) 0.017(2) -0.009(2)
N2 0.047(3) 0.036(3) 0.056(3) 0.000(2) 0.022(3) -0.008(2)
N3 0.040(3) 0.037(3) 0.043(3) -0.005(2) 0.013(2) -0.005(2)
N4 0.045(3) 0.046(3) 0.058(4) -0.013(3) 0.023(3) 0.000(2)
C1 0.045(4) 0.053(4) 0.053(4) -0.003(3) 0.026(3) -0.008(3)
C2 0.055(4) 0.061(4) 0.065(5) -0.009(4) 0.037(4) -0.017(3)
C3 0.051(4) 0.040(3) 0.043(4) -0.001(3) 0.020(3) -0.014(3)
C4 0.034(3) 0.036(3) 0.050(4) -0.003(3) 0.013(3) -0.005(2)
C5 0.044(4) 0.040(3) 0.066(5) -0.005(3) 0.025(3) -0.003(3)
C6 0.059(5) 0.045(4) 0.086(6) -0.005(4) 0.030(4) 0.001(3)
C7 0.074(6) 0.043(4) 0.139(9) -0.007(5) 0.052(6) 0.008(4)
C8 0.065(6) 0.066(6) 0.145(10) -0.019(6) 0.053(6) 0.009(4)
C9 0.072(6) 0.071(6) 0.144(9) -0.010(6) 0.070(6) -0.004(5)
C10 0.059(5) 0.048(4) 0.105(7) 0.002(4) 0.047(5) 0.000(3)
C11 0.047(4) 0.045(4) 0.051(4) -0.007(3) 0.018(3) 0.002(3)
C12 0.049(4) 0.040(3) 0.045(4) 0.000(3) 0.024(3) -0.002(3)
C13 0.051(4) 0.057(4) 0.051(4) -0.007(3) 0.014(3) -0.002(3)
C14 0.075(6) 0.069(5) 0.063(5) -0.023(4) 0.024(5) -0.007(4)
C15 0.079(6) 0.065(5) 0.071(6) -0.017(4) 0.038(5) 0.003(4)
C16 0.058(5) 0.073(5) 0.080(6) -0.010(4) 0.034(5) 0.008(4)
C17 0.046(4) 0.058(4) 0.062(5) -0.006(4) 0.018(3) -0.002(3)
C18 0.044(4) 0.041(3) 0.045(4) 0.005(3) 0.016(3) 0.001(3)
C19 0.051(4) 0.044(3) 0.048(4) 0.001(3) 0.021(3) 0.004(3)
C20 0.075(5) 0.037(4) 0.069(5) 0.001(3) 0.029(4) 0.008(3)
C21 0.095(7) 0.046(4) 0.069(6) 0.014(4) 0.020(5) 0.019(4)
C22 0.078(6) 0.056(5) 0.061(5) 0.018(4) 0.003(4) 0.009(4)
C23 0.066(5) 0.048(4) 0.056(5) 0.004(3) 0.009(4) -0.001(3)
C24 0.041(4) 0.044(3) 0.042(4) 0.005(3) 0.012(3) -0.004(3)
C25 0.044(4) 0.065(4) 0.058(5) -0.005(4) 0.021(3) -0.002(3)
C26 0.043(4) 0.091(6) 0.058(5) -0.001(4) 0.021(4) -0.006(4)
C27 0.057(5) 0.080(6) 0.097(7) 0.020(5) 0.025(5) -0.018(4)
C28 0.095(8) 0.057(5) 0.159(11) -0.012(6) 0.055(7) -0.032(5)
C29 0.077(6) 0.039(4) 0.153(10) -0.008(5) 0.062(6) -0.009(4)
C30 0.045(4) 0.061(4) 0.048(4) -0.009(3) 0.018(3) -0.003(3)
C31 0.111(9) 0.163(12) 0.096(9) -0.036(8) 0.031(8) 0.003(9)
C32 0.43(3) 0.42(3) 0.38(3) -0.35(3) 0.37(3) -0.33(3)
C33 0.161(14) 0.38(3) 0.048(7) -0.058(12) 0.064(8) -0.093(16)
C34 0.186(18) 0.31(2) 0.20(2) 0.006(18) 0.166(18) 0.047(17)
C35 0.113(10) 0.179(13) 0.109(10) -0.044(9) 0.064(8) -0.032(9)
C36 0.042(4) 0.050(4) 0.046(4) -0.006(3) 0.015(3) -0.008(3)
C37 0.070(5) 0.058(4) 0.052(5) -0.005(4) 0.009(4) 0.001(4)
C38 0.079(6) 0.074(6) 0.065(6) -0.029(5) 0.015(5) -0.013(5)
C39 0.084(6) 0.055(5) 0.084(7) -0.028(5) 0.030(5) -0.021(4)
C40 0.080(6) 0.048(4) 0.091(7) -0.012(4) 0.024(5) -0.011(4)
C41 0.059(5) 0.050(4) 0.060(5) -0.001(3) 0.014(4) -0.011(3)
C42 0.040(4) 0.039(3) 0.053(4) 0.002(3) 0.007(3) -0.005(3)
C43 0.043(4) 0.055(4) 0.074(5) 0.008(4) 0.021(4) 0.002(3)
C44 0.049(5) 0.084(6) 0.096(7) 0.005(5) 0.029(5) 0.010(4)
C45 0.053(5) 0.064(5) 0.102(8) -0.012(5) 0.016(5) 0.009(4)
C46 0.063(5) 0.055(5) 0.077(6) 0.007(4) -0.005(5) 0.014(4)
C47 0.060(5) 0.056(4) 0.055(5) 0.001(3) 0.006(4) 0.000(3)
C48 0.040(4) 0.066(4) 0.038(4) 0.008(3) 0.007(3) -0.011(3)
C49 0.041(4) 0.091(6) 0.055(5) 0.016(4) 0.012(3) -0.002(4)
C50 0.051(5) 0.147(9) 0.054(5) -0.003(6) 0.022(4) -0.013(6)
C51 0.057(6) 0.167(11) 0.056(6) 0.025(6) 0.013(5) -0.047(6)
C52 0.094(8) 0.114(8) 0.078(7) 0.029(6) 0.021(6) -0.049(7)
C53 0.072(5) 0.065(5) 0.056(5) 0.010(4) 0.017(4) -0.026(4)

loop_
_atom_type_symbol
_atom_type_description
_atom_type_scat_dispersion_real
_atom_type_scat_dispersion_imag
_atom_type_scat_source
Re Re -1.0185 7.2310 'International Tables Vol C Tables 4.2.6.8 and 6.1.1.4'
P P 0.1023 0.0942 'International Tables Vol C Tables 4.2.6.8 and 6.1.1.4'
S S 0.1246 0.1234 'International Tables Vol C Tables 4.2.6.8 and 6.1.1.4'
O O 0.0106 0.0060 'International Tables Vol C Tables 4.2.6.8 and 6.1.1.4'
N N 0.0061 0.0033 'International Tables Vol C Tables 4.2.6.8 and 6.1.1.4'
C C 0.0033 0.0016 'International Tables Vol C Tables 4.2.6.8 and 6.1.1.4'
H H 0.0000 0.0000 'International Tables Vol C Tables 4.2.6.8 and 6.1.1.4'
Cl Cl 0.1484 0.1585 'International Tables Vol C Tables 4.2.6.8 and 6.1.1.4'

loop_
_geom_angle_atom_site_label_1
_geom_angle_atom_site_label_2
_geom_angle_atom_site_label_3
_geom_angle
_geom_angle_site_symmetry_1
_geom_angle_site_symmetry_3
_geom_angle_publ_flag
N3 Re1 O1 175.7(2) . . ?
N3 Re1 N1 95.5(2) . . ?
O1 Re1 N1 81.96(17) . . ?
N3 Re1 Cl1 99.75(16) . . ?
O1 Re1 Cl1 82.79(12) . . ?
N1 Re1 Cl1 164.71(14) . . ?
N3 Re1 P2 85.64(17) . . ?
O1 Re1 P2 90.85(13) . . ?
N1 Re1 P2 90.90(14) . . ?
Cl1 Re1 P2 90.41(6) . . ?
N3 Re1 P1 94.29(17) . . ?
O1 Re1 P1 89.27(13) . . ?
N1 Re1 P1 90.08(14) . . ?
Cl1 Re1 P1 88.64(6) . . ?
P2 Re1 P1 179.02(5) . . ?
C2 S1 C3 90.4(3) . . ?
C30 P1 C24 103.0(3) . . ?
C30 P1 C18 103.2(3) . . ?
C24 P1 C18 103.2(3) . . ?
C30 P1 Re1 117.1(2) . . ?
C24 P1 Re1 113.4(2) . . ?
C18 P1 Re1 115.2(2) . . ?
C48 P2 C42 104.8(3) . . ?
C48 P2 C36 102.8(3) . . ?
C42 P2 C36 103.2(3) . . ?
C48 P2 Re1 109.5(2) . . ?
C42 P2 Re1 119.5(2) . . ?
C36 P2 Re1 115.4(2) . . ?
C4 O1 Re1 133.5(4) . . ?
C3 N1 C1 111.3(5) . . ?
C3 N1 Re1 124.7(4) . . ?
C1 N1 Re1 123.9(4) . . ?
C4 N2 C3 121.0(5) . . ?
N4 N3 Re1 170.1(5) . . ?
N3 N4 C11 119.6(5) . . ?
C2 C1 N1 114.8(6) . . ?
C2 C1 H1 122.6 . . ?
N1 C1 H1 122.6 . . ?
C1 C2 S1 110.6(5) . . ?
C1 C2 H2 124.7 . . ?
S1 C2 H2 124.7 . . ?
N1 C3 N2 131.2(5) . . ?
N1 C3 S1 112.8(5) . . ?
N2 C3 S1 116.0(4) . . ?
O1 C4 N2 125.3(6) . . ?
O1 C4 C5 115.7(5) . . ?
N2 C4 C5 119.0(5) . . ?
C10 C5 C6 118.9(6) . . ?
C10 C5 C4 120.4(6) . . ?
C6 C5 C4 120.7(6) . . ?
C7 C6 C5 120.4(7) . . ?
C7 C6 H6 119.8 . . ?
C5 C6 H6 119.8 . . ?
C8 C7 C6 120.2(8) . . ?
C8 C7 H7 119.9 . . ?
C6 C7 H7 119.9 . . ?
C7 C8 C9 120.6(8) . . ?
C7 C8 H8 119.7 . . ?
C9 C8 H8 119.7 . . ?
C8 C9 C10 119.7(8) . . ?
C8 C9 H9 120.2 . . ?
C10 C9 H9 120.2 . . ?
C9 C10 C5 120.1(7) . . ?
C9 C10 H10 119.9 . . ?
C5 C10 H10 119.9 . . ?
O2 C11 N4 124.6(6) . . ?
O2 C11 C12 122.0(6) . . ?
N4 C11 C12 113.4(6) . . ?
C13 C12 C17 118.5(6) . . ?
C13 C12 C11 123.1(6) . . ?
C17 C12 C11 118.3(6) . . ?
C12 C13 C14 119.7(7) . . ?
C12 C13 H13 120.2 . . ?
C14 C13 H13 120.2 . . ?
C15 C14 C13 120.5(8) . . ?
C15 C14 H14 119.8 . . ?
C13 C14 H14 119.8 . . ?
C16 C15 C14 120.9(8) . . ?
C16 C15 H15 119.5 . . ?
C14 C15 H15 119.5 . . ?
C15 C16 C17 119.3(8) . . ?
C15 C16 H16 120.4 . . ?
C17 C16 H16 120.4 . . ?
C16 C17 C12 121.1(7) . . ?
C16 C17 H17 119.4 . . ?
C12 C17 H17 119.4 . . ?
C19 C18 C23 118.1(6) . . ?
C19 C18 P1 122.4(5) . . ?
C23 C18 P1 119.5(5) . . ?
C20 C19 C18 120.7(7) . . ?
C20 C19 H19 119.6 . . ?
C18 C19 H19 119.6 . . ?
C21 C20 C19 120.2(7) . . ?
C21 C20 H20 119.9 . . ?
C19 C20 H20 119.9 . . ?
C20 C21 C22 120.7(7) . . ?
C20 C21 H21 119.6 . . ?
C22 C21 H21 119.6 . . ?
C23 C22 C21 119.5(7) . . ?
C23 C22 H22 120.2 . . ?
C21 C22 H22 120.2 . . ?
C22 C23 C18 120.8(7) . . ?
C22 C23 H23 119.6 . . ?
C18 C23 H23 119.6 . . ?
C29 C24 C25 118.5(7) . . ?
C29 C24 P1 120.1(6) . . ?
C25 C24 P1 121.1(5) . . ?
C26 C25 C24 120.1(7) . . ?
C26 C25 H25 119.9 . . ?
C24 C25 H25 119.9 . . ?
C27 C26 C25 121.2(8) . . ?
C27 C26 H26 119.4 . . ?
C25 C26 H26 119.4 . . ?
C26 C27 C28 118.4(8) . . ?
C26 C27 H27 120.8 . . ?
C28 C27 H27 120.8 . . ?
C27 C28 C29 121.3(8) . . ?
C27 C28 H28 119.4 . . ?
C29 C28 H28 119.4 . . ?
C24 C29 C28 120.4(8) . . ?
C24 C29 H29 119.8 . . ?
C28 C29 H29 119.8 . . ?
C31 C30 C35 119.5(9) . . ?
C31 C30 P1 121.9(7) . . ?
C35 C30 P1 118.4(7) . . ?
C30 C31 C32 113.4(14) . . ?
C30 C31 H31 123.3 . . ?
C32 C31 H31 123.3 . . ?
C33 C32 C31 127.3(17) . . ?
C33 C32 H32 116.4 . . ?
C31 C32 H32 116.3 . . ?
C32 C33 C34 113.5(15) . . ?
C32 C33 H33 123.3 . . ?
C34 C33 H33 123.2 . . ?
C33 C34 C35 120.1(15) . . ?
C33 C34 H34 120.1 . . ?
C35 C34 H34 119.8 . . ?
C30 C35 C34 115.7(13) . . ?
C30 C35 H35 122.1 . . ?
C34 C35 H35 122.2 . . ?
C37 C36 C41 118.6(6) . . ?
C37 C36 P2 119.8(5) . . ?
C41 C36 P2 121.6(5) . . ?
C36 C37 C38 120.7(8) . . ?
C36 C37 H37 119.7 . . ?
C38 C37 H37 119.7 . . ?
C39 C38 C37 119.7(8) . . ?
C39 C38 H38 120.1 . . ?
C37 C38 H38 120.1 . . ?
C40 C39 C38 120.6(8) . . ?
C40 C39 H39 119.7 . . ?
C38 C39 H39 119.7 . . ?
C39 C40 C41 120.3(8) . . ?
C39 C40 H40 119.8 . . ?
C41 C40 H40 119.8 . . ?
C36 C41 C40 120.0(7) . . ?
C36 C41 H41 120.0 . . ?
C40 C41 H41 120.0 . . ?
C43 C42 C47 119.0(7) . . ?
C43 C42 P2 117.3(5) . . ?
C47 C42 P2 123.7(6) . . ?
C44 C43 C42 120.2(8) . . ?
C44 C43 H43 119.9 . . ?
C42 C43 H43 119.9 . . ?
C45 C44 C43 120.2(9) . . ?
C45 C44 H44 119.9 . . ?
C43 C44 H44 119.9 . . ?
C46 C45 C44 120.3(8) . . ?
C46 C45 H45 119.9 . . ?
C44 C45 H45 119.9 . . ?
C45 C46 C47 121.0(8) . . ?
C45 C46 H46 119.5 . . ?
C47 C46 H46 119.5 . . ?
C46 C47 C42 119.3(8) . . ?
C46 C47 H47 120.3 . . ?
C42 C47 H47 120.3 . . ?
C49 C48 C53 117.5(7) . . ?
C49 C48 P2 122.2(6) . . ?
C53 C48 P2 119.7(6) . . ?
C48 C49 C50 121.7(9) . . ?
C48 C49 H49 119.2 . . ?
C50 C49 H49 119.2 . . ?
C51 C50 C49 119.1(10) . . ?
C51 C50 H50 120.5 . . ?
C49 C50 H50 120.5 . . ?
C52 C51 C50 120.0(9) . . ?
C52 C51 H51 120.0 . . ?
C50 C51 H51 120.0 . . ?
C51 C52 C53 121.8(10) . . ?
C51 C52 H52 119.1 . . ?
C53 C52 H52 119.1 . . ?
C52 C53 C48 119.9(9) . . ?
C52 C53 H53 120.1 . . ?
C48 C53 H53 120.1 . . ?

loop_
_geom_bond_atom_site_label_1
_geom_bond_atom_site_label_2
_geom_bond_distance
_geom_bond_site_symmetry_2
_geom_bond_publ_flag
Re1 N3 1.744(5) . ?
Re1 O1 2.045(4) . ?
Re1 N1 2.116(5) . ?
Re1 Cl1 2.4292(15) . ?
Re1 P2 2.4668(17) . ?
Re1 P1 2.4819(17) . ?
S1 C2 1.715(7) . ?
S1 C3 1.729(6) . ?
P1 C30 1.818(7) . ?
P1 C24 1.826(6) . ?
P1 C18 1.825(6) . ?
P2 C48 1.808(7) . ?
P2 C42 1.834(7) . ?
P2 C36 1.842(6) . ?
O1 C4 1.304(7) . ?
O2 C11 1.218(8) . ?
N1 C3 1.330(8) . ?
N1 C1 1.394(8) . ?
N2 C4 1.305(7) . ?
N2 C3 1.358(8) . ?
N3 N4 1.284(7) . ?
N4 C11 1.374(8) . ?
C1 C2 1.346(9) . ?
C1 H1 0.9300 . ?
C2 H2 0.9300 . ?
C4 C5 1.475(9) . ?
C5 C10 1.389(9) . ?
C5 C6 1.392(9) . ?
C6 C7 1.373(10) . ?
C6 H6 0.9300 . ?
C7 C8 1.365(12) . ?
C7 H7 0.9300 . ?
C8 C9 1.377(12) . ?
C8 H8 0.9300 . ?
C9 C10 1.386(10) . ?
C9 H9 0.9300 . ?
C10 H10 0.9300 . ?
C11 C12 1.491(9) . ?
C12 C13 1.379(9) . ?
C12 C17 1.388(9) . ?
C13 C14 1.384(10) . ?
C13 H13 0.9300 . ?
C14 C15 1.362(11) . ?
C14 H14 0.9300 . ?
C15 C16 1.349(11) . ?
C15 H15 0.9300 . ?
C16 C17 1.381(10) . ?
C16 H16 0.9300 . ?
C17 H17 0.9300 . ?
C18 C19 1.392(9) . ?
C18 C23 1.402(9) . ?
C19 C20 1.380(9) . ?
C19 H19 0.9300 . ?
C20 C21 1.363(11) . ?
C20 H20 0.9300 . ?
C21 C22 1.382(11) . ?
C21 H21 0.9300 . ?
C22 C23 1.378(9) . ?
C22 H22 0.9300 . ?
C23 H23 0.9300 . ?
C24 C29 1.356(9) . ?
C24 C25 1.381(9) . ?
C25 C26 1.381(10) . ?
C25 H25 0.9300 . ?
C26 C27 1.349(11) . ?
C26 H26 0.9300 . ?
C27 C28 1.362(13) . ?
C27 H27 0.9300 . ?
C28 C29 1.380(11) . ?
C28 H28 0.9300 . ?
C29 H29 0.9300 . ?
C30 C31 1.349(13) . ?
C30 C35 1.364(13) . ?
C31 C32 1.430(18) . ?
C31 H31 0.9300 . ?
C32 C33 1.11(2) . ?
C32 H32 0.9300 . ?
C33 C34 1.38(2) . ?
C33 H33 0.9300 . ?
C34 C35 1.457(18) . ?
C34 H34 0.9300 . ?
C35 H35 0.9300 . ?
C36 C37 1.376(10) . ?
C36 C41 1.383(9) . ?
C37 C38 1.394(10) . ?
C37 H37 0.9300 . ?
C38 C39 1.365(12) . ?
C38 H38 0.9300 . ?
C39 C40 1.346(12) . ?
C39 H39 0.9300 . ?
C40 C41 1.401(10) . ?
C40 H40 0.9300 . ?
C41 H41 0.9300 . ?
C42 C43 1.388(10) . ?
C42 C47 1.390(10) . ?
C43 C44 1.386(10) . ?
C43 H43 0.9300 . ?
C44 C45 1.367(12) . ?
C44 H44 0.9300 . ?
C45 C46 1.352(12) . ?
C45 H45 0.9300 . ?
C46 C47 1.393(11) . ?
C46 H46 0.9300 . ?
C47 H47 0.9300 . ?
C48 C49 1.381(10) . ?
C48 C53 1.412(10) . ?
C49 C50 1.392(11) . ?
C49 H49 0.9300 . ?
C50 C51 1.382(15) . ?
C50 H50 0.9300 . ?
C51 C52 1.352(15) . ?
C51 H51 0.9300 . ?
C52 C53 1.372(12) . ?
C52 H52 0.9300 . ?
C53 H53 0.9300 . ?
